data_4343417
loop_
_publ_author_name
'Li, Jianfeng'
'Noll, Bruce C.'
'Schulz, Charles E.'
'Scheidt, W. Robert'

_publ_section_title
;
 Bis(cyano) Iron(III) Porphyrinates: What Is the Ground State?
;
_journal_issue 13
_journal_name_full 'Inorganic chemistry'
_journal_page_first 6472
_journal_page_last 6485
_journal_paper_doi 10.1021/acs.inorgchem.5b00780
_journal_volume 54
_journal_year 2015
_chemical_formula_moiety 'C46 H28 Fe N6, C18 H36 K N2 O6'
_chemical_formula_sum 'C64 H64 Fe K N8 O6'
_chemical_formula_weight 1136.18
_chemical_name_common '[Fe(TPP)(CN)2][K(222)]'
_space_group_crystal_system monoclinic
_space_group_IT_number 15
_space_group_name_Hall '-C 2yc'
_space_group_name_H-M_alt 'C 1 2/c 1'
_symmetry_space_group_name_Hall '-C 2yc'
_symmetry_space_group_name_H-M 'C 1 2/c 1'
_atom_sites_solution_hydrogens geom
_atom_sites_solution_primary direct
_atom_sites_solution_secondary difmap
_audit_creation_method SHELXL-2014/7
_cell_angle_alpha 90
_cell_angle_beta 112.14(2)
_cell_angle_gamma 90
_cell_formula_units_Z 4
_cell_length_a 20.683(12)
_cell_length_b 13.857(7)
_cell_length_c 22.037(13)
_cell_measurement_reflns_used 9968
_cell_measurement_temperature 293(2)
_cell_measurement_theta_max 27.1480
_cell_measurement_theta_min 2.2550
_cell_volume 5850(6)
_computing_cell_refinement 'Bruker SAINT'
_computing_data_collection 'Bruker APEX-II'
_computing_data_reduction 'Bruker SAINT'
_computing_molecular_graphics Ortep3
_computing_publication_material SHELXL-97
_computing_structure_refinement 'SHELXL-2014/7 (Sheldrick, 2014)'
_computing_structure_solution 'SHELXS-97 (Sheldrick, 1990)'
_diffrn_ambient_temperature 293(2)
_diffrn_detector_area_resol_mean 8.33
_diffrn_measured_fraction_theta_full 1.000
_diffrn_measured_fraction_theta_max 0.999
_diffrn_measurement_device_type 'Bruker Smart Apex CCD area detector'
_diffrn_measurement_method '\f and \w scans'
_diffrn_radiation_monochromator graphite
_diffrn_radiation_source 'fine-focus sealed tube'
_diffrn_radiation_type MoK\a
_diffrn_radiation_wavelength 0.71073
_diffrn_reflns_av_R_equivalents 0.0392
_diffrn_reflns_av_unetI/netI 0.0270
_diffrn_reflns_laue_measured_fraction_full 1.000
_diffrn_reflns_laue_measured_fraction_max 0.999
_diffrn_reflns_limit_h_max 26
_diffrn_reflns_limit_h_min -28
_diffrn_reflns_limit_k_max 18
_diffrn_reflns_limit_k_min -18
_diffrn_reflns_limit_l_max 29
_diffrn_reflns_limit_l_min -30
_diffrn_reflns_number 69826
_diffrn_reflns_point_group_measured_fraction_full 1.000
_diffrn_reflns_point_group_measured_fraction_max 0.999
_diffrn_reflns_theta_full 25.242
_diffrn_reflns_theta_max 29.099
_diffrn_reflns_theta_min 1.814
_exptl_absorpt_coefficient_mu 0.388
_exptl_absorpt_correction_T_max 0.9300
_exptl_absorpt_correction_T_min 0.8667
_exptl_absorpt_correction_type multi-scan
_exptl_absorpt_process_details '(SADABS; Sheldrick, 1996)'
_exptl_crystal_colour 'dark purple'
_exptl_crystal_density_diffrn 1.290
_exptl_crystal_description block
_exptl_crystal_F_000 2388
_exptl_crystal_size_max 0.380
_exptl_crystal_size_mid 0.200
_exptl_crystal_size_min 0.190
_refine_diff_density_max 0.344
_refine_diff_density_min -0.281
_refine_diff_density_rms 0.045
_refine_ls_extinction_method none
_refine_ls_goodness_of_fit_ref 1.027
_refine_ls_hydrogen_treatment constr
_refine_ls_matrix_type full
_refine_ls_number_parameters 363
_refine_ls_number_reflns 7835
_refine_ls_number_restraints 0
_refine_ls_restrained_S_all 1.027
_refine_ls_R_factor_all 0.0652
_refine_ls_R_factor_gt 0.0421
_refine_ls_shift/su_max 0.001
_refine_ls_shift/su_mean 0.000
_refine_ls_structure_factor_coef Fsqd
_refine_ls_weighting_details 'w=1/[\s^2^(Fo^2^)+(0.0521P)^2^+4.3416P] where P=(Fo^2^+2Fc^2^)/3'
_refine_ls_weighting_scheme calc
_refine_ls_wR_factor_gt 0.1026
_refine_ls_wR_factor_ref 0.1146
_reflns_Friedel_coverage 0.000
_reflns_number_gt 5860
_reflns_number_total 7835
_reflns_threshold_expression 'I > 2\s(I)'
_cod_data_source_file ic5b00780_si_002.cif
_cod_data_source_block bcn2282
_cod_depositor_comments 'Adding full bibliography for 4343414--4343420.cif.'
_cod_database_code 4343417
_shelx_shelxl_version_number 2014/7
_shelx_space_group_comment
;
The symmetry employed for this shelxl refinement is uniquely defined
by the following loop, which should always be used as a source of
symmetry information in preference to the above space-group names.
They are only intended as comments.
;
_shelx_estimated_absorpt_t_min 0.867
_shelx_estimated_absorpt_t_max 0.930

loop_
_space_group_symop_operation_xyz
'x, y, z'
'-x, y, -z+1/2'
'x+1/2, y+1/2, z'
'-x+1/2, y+1/2, -z+1/2'
'-x, -y, -z'
'x, -y, z-1/2'
'-x+1/2, -y+1/2, -z'
'x+1/2, -y+1/2, z-1/2'

loop_
_atom_site_label
_atom_site_type_symbol
_atom_site_fract_x
_atom_site_fract_y
_atom_site_fract_z
_atom_site_U_iso_or_equiv
_atom_site_adp_type
_atom_site_occupancy
_atom_site_site_symmetry_order
_atom_site_calc_flag
_atom_site_refinement_flags_posn
_atom_site_refinement_flags_adp
_atom_site_refinement_flags_occupancy
Fe1 Fe 0.2500 0.7500 0.0000 0.02736(9) Uani 1 2 d S . P
N1 N 0.30216(7) 0.84755(9) 0.06708(6) 0.0315(3) Uani 1 1 d . . .
N2 N 0.34035(7) 0.70145(9) -0.00193(6) 0.0303(3) Uani 1 1 d . . .
N3 N 0.24433(12) 0.60595(16) 0.10641(10) 0.0766(6) Uani 1 1 d . . .
C(A1 C 0.27428(8) 0.91437(11) 0.09631(8) 0.0327(3) Uani 1 1 d . . .
C(A2 C 0.37273(8) 0.86628(12) 0.09050(8) 0.0343(3) Uani 1 1 d . . .
C(A3 C 0.40587(8) 0.73861(12) 0.03078(8) 0.0335(3) Uani 1 1 d . . .
C(A4 C 0.34893(8) 0.62941(11) -0.04118(8) 0.0324(3) Uani 1 1 d . . .
C(B1 C 0.32855(9) 0.97618(13) 0.13860(9) 0.0410(4) Uani 1 1 d . . .
H(B1 H 0.3230 1.0266 0.1640 0.049 Uiso 1 1 calc R U .
C(B2 C 0.38862(9) 0.94736(13) 0.13444(9) 0.0427(4) Uani 1 1 d . . .
H(B2 H 0.4324 0.9747 0.1560 0.051 Uiso 1 1 calc R U .
C(B3 C 0.45640(9) 0.68649(14) 0.01330(9) 0.0439(4) Uani 1 1 d . . .
H(B3 H 0.5044 0.6969 0.0298 0.053 Uiso 1 1 calc R U .
C(B4 C 0.42148(9) 0.62026(14) -0.03108(9) 0.0429(4) Uani 1 1 d . . .
H(B4 H 0.4406 0.5764 -0.0516 0.052 Uiso 1 1 calc R U .
C(M1 C 0.42218(8) 0.81686(12) 0.07374(8) 0.0352(3) Uani 1 1 d . . .
C(M2 C 0.29583(8) 0.57518(11) -0.08576(8) 0.0324(3) Uani 1 1 d . . .
C1 C 0.49583(9) 0.85344(12) 0.10072(9) 0.0381(4) Uani 1 1 d . . .
C2 C 0.53735(10) 0.84778(15) 0.16684(10) 0.0486(5) Uani 1 1 d . . .
H2 H 0.5202 0.8185 0.1957 0.058 Uiso 1 1 calc R U .
C3 C 0.60483(11) 0.88600(17) 0.19011(12) 0.0620(6) Uani 1 1 d . . .
H3 H 0.6322 0.8826 0.2346 0.074 Uiso 1 1 calc R U .
C4 C 0.63097(11) 0.92822(17) 0.14827(14) 0.0657(7) Uani 1 1 d . . .
H4 H 0.6762 0.9527 0.1642 0.079 Uiso 1 1 calc R U .
C5 C 0.59095(11) 0.93451(16) 0.08317(13) 0.0618(6) Uani 1 1 d . . .
H5 H 0.6087 0.9633 0.0546 0.074 Uiso 1 1 calc R U .
C6 C 0.52340(10) 0.89770(15) 0.05949(10) 0.0491(4) Uani 1 1 d . . .
H6 H 0.4962 0.9029 0.0151 0.059 Uiso 1 1 calc R U .
C7 C 0.31405(8) 0.50213(12) -0.12672(8) 0.0336(3) Uani 1 1 d . . .
C8 C 0.34720(11) 0.41672(14) -0.10078(9) 0.0480(5) Uani 1 1 d . . .
H8 H 0.3603 0.4048 -0.0562 0.058 Uiso 1 1 calc R U .
C9 C 0.36125(11) 0.34838(15) -0.14018(11) 0.0561(5) Uani 1 1 d . . .
H9 H 0.3833 0.2909 -0.1220 0.067 Uiso 1 1 calc R U .
C10 C 0.34272(10) 0.36553(16) -0.20561(10) 0.0538(5) Uani 1 1 d . . .
H10 H 0.3528 0.3200 -0.2318 0.065 Uiso 1 1 calc R U .
C11 C 0.30936(11) 0.44950(16) -0.23285(10) 0.0543(5) Uani 1 1 d . . .
H11 H 0.2963 0.4606 -0.2775 0.065 Uiso 1 1 calc R U .
C12 C 0.29520(10) 0.51783(14) -0.19348(9) 0.0442(4) Uani 1 1 d . . .
H12 H 0.2728 0.5749 -0.2120 0.053 Uiso 1 1 calc R U .
C13 C 0.25033(10) 0.65814(13) 0.06876(9) 0.0419(4) Uani 1 1 d . . .
K1 K 1.0000 0.82439(4) 0.2500 0.05014(15) Uani 1 2 d S T P
N4 N 0.87529(10) 0.82329(14) 0.11842(9) 0.0599(5) Uani 1 1 d . . .
O1 O 1.01297(10) 0.73721(12) 0.14117(8) 0.0691(5) Uani 1 1 d . . .
O2 O 0.87437(9) 0.72482(13) 0.23679(8) 0.0696(4) Uani 1 1 d . . .
O3 O 0.94037(9) 0.99805(11) 0.19130(10) 0.0728(5) Uani 1 1 d . . .
C14 C 0.90078(16) 0.7858(2) 0.06936(12) 0.0774(7) Uani 1 1 d . . .
H14A H 0.9242 0.8374 0.0560 0.093 Uiso 1 1 calc R U .
H14B H 0.8612 0.7655 0.0311 0.093 Uiso 1 1 calc R U .
C15 C 0.94973(16) 0.7032(2) 0.09309(13) 0.0803(8) Uani 1 1 d . . .
H15A H 0.9293 0.6542 0.1118 0.096 Uiso 1 1 calc R U .
H15B H 0.9587 0.6747 0.0569 0.096 Uiso 1 1 calc R U .
C16 C 1.06824(16) 0.6705(2) 0.15443(14) 0.0873(9) Uani 1 1 d . . .
H16A H 1.0747 0.6547 0.1142 0.105 Uiso 1 1 calc R U .
H16B H 1.0572 0.6116 0.1722 0.105 Uiso 1 1 calc R U .
C17 C 0.81427(13) 0.7671(2) 0.18921(14) 0.0766(7) Uani 1 1 d . . .
H17A H 0.8105 0.8340 0.2004 0.092 Uiso 1 1 calc R U .
H17B H 0.7728 0.7332 0.1880 0.092 Uiso 1 1 calc R U .
C18 C 0.86738(16) 0.7131(3) 0.29821(14) 0.0861(9) Uani 1 1 d . . .
H18A H 0.8280 0.6713 0.2931 0.103 Uiso 1 1 calc R U .
H18B H 0.8589 0.7752 0.3141 0.103 Uiso 1 1 calc R U .
C19 C 0.98457(16) 1.07821(19) 0.21416(19) 0.1124(14) Uani 1 1 d . . .
H19A H 0.9581 1.1371 0.1988 0.135 Uiso 1 1 calc R U .
H19B H 1.0213 1.0761 0.1969 0.135 Uiso 1 1 calc R U .
C20 C 0.90653(15) 0.9964(2) 0.12173(16) 0.0840(9) Uani 1 1 d . . .
H20A H 0.9401 0.9808 0.1021 0.101 Uiso 1 1 calc R U .
H20B H 0.8870 1.0594 0.1060 0.101 Uiso 1 1 calc R U .
C21 C 0.84973(14) 0.92249(19) 0.10250(14) 0.0745(7) Uani 1 1 d . . .
H21A H 0.8181 0.9369 0.1245 0.089 Uiso 1 1 calc R U .
H21B H 0.8234 0.9271 0.0557 0.089 Uiso 1 1 calc R U .
C22 C 0.81997(15) 0.7614(2) 0.12371(14) 0.0772(7) Uani 1 1 d . . .
H22A H 0.8292 0.6950 0.1154 0.093 Uiso 1 1 calc R U .
H22B H 0.7757 0.7800 0.0902 0.093 Uiso 1 1 calc R U .

loop_
_atom_site_aniso_label
_atom_site_aniso_U_11
_atom_site_aniso_U_22
_atom_site_aniso_U_33
_atom_site_aniso_U_23
_atom_site_aniso_U_13
_atom_site_aniso_U_12
Fe1 0.02676(16) 0.02887(15) 0.02422(15) -0.00267(12) 0.00707(12) 0.00429(12)
N1 0.0304(7) 0.0330(6) 0.0300(6) -0.0059(5) 0.0102(5) 0.0026(5)
N2 0.0278(6) 0.0336(6) 0.0274(6) -0.0044(5) 0.0080(5) 0.0030(5)
N3 0.0945(16) 0.0780(14) 0.0650(12) 0.0323(11) 0.0388(12) 0.0182(12)
C(A1 0.0332(8) 0.0324(7) 0.0306(8) -0.0051(6) 0.0099(7) 0.0027(6)
C(A2 0.0304(8) 0.0375(8) 0.0328(8) -0.0077(7) 0.0092(7) 0.0001(7)
C(A3 0.0272(7) 0.0385(8) 0.0329(8) -0.0045(7) 0.0092(6) 0.0040(6)
C(A4 0.0307(8) 0.0346(8) 0.0303(7) -0.0038(6) 0.0098(6) 0.0053(6)
C(B1 0.0387(9) 0.0395(9) 0.0437(9) -0.0150(7) 0.0142(8) -0.0010(7)
C(B2 0.0348(9) 0.0426(9) 0.0480(10) -0.0165(8) 0.0126(8) -0.0039(7)
C(B3 0.0282(8) 0.0522(10) 0.0482(10) -0.0153(8) 0.0110(8) 0.0039(7)
C(B4 0.0333(9) 0.0487(10) 0.0458(10) -0.0152(8) 0.0137(8) 0.0061(8)
C(M1 0.0294(8) 0.0388(8) 0.0338(8) -0.0065(7) 0.0079(7) 0.0021(7)
C(M2 0.0350(8) 0.0320(7) 0.0295(7) -0.0052(6) 0.0114(7) 0.0050(6)
C1 0.0291(8) 0.0397(8) 0.0423(9) -0.0145(7) 0.0096(7) 0.0026(7)
C2 0.0410(10) 0.0526(11) 0.0453(10) -0.0141(9) 0.0084(8) 0.0039(8)
C3 0.0422(11) 0.0622(13) 0.0613(13) -0.0285(11) -0.0037(10) 0.0071(10)
C4 0.0341(10) 0.0585(13) 0.0953(18) -0.0302(13) 0.0139(12) -0.0051(9)
C5 0.0455(12) 0.0580(12) 0.0879(17) -0.0141(12) 0.0319(12) -0.0083(10)
C6 0.0389(10) 0.0547(11) 0.0530(11) -0.0113(9) 0.0166(9) -0.0030(8)
C7 0.0283(8) 0.0367(8) 0.0337(8) -0.0098(6) 0.0093(7) 0.0022(6)
C8 0.0540(11) 0.0452(10) 0.0361(9) -0.0061(8) 0.0070(8) 0.0136(9)
C9 0.0500(11) 0.0465(10) 0.0613(13) -0.0161(9) 0.0090(10) 0.0168(9)
C10 0.0457(11) 0.0603(12) 0.0579(12) -0.0278(10) 0.0224(10) 0.0033(9)
C11 0.0572(12) 0.0708(13) 0.0385(10) -0.0149(9) 0.0220(9) 0.0001(10)
C12 0.0466(10) 0.0488(10) 0.0375(9) -0.0034(8) 0.0162(8) 0.0078(8)
C13 0.0463(10) 0.0433(9) 0.0341(9) 0.0035(7) 0.0129(8) 0.0084(8)
K1 0.0620(4) 0.0410(3) 0.0517(3) 0.000 0.0263(3) 0.000
N4 0.0628(12) 0.0634(11) 0.0533(10) 0.0097(9) 0.0218(9) 0.0097(9)
O1 0.0819(12) 0.0643(10) 0.0596(10) -0.0099(8) 0.0250(9) 0.0224(9)
O2 0.0656(10) 0.0779(11) 0.0655(10) 0.0072(8) 0.0252(9) -0.0105(8)
O3 0.0620(10) 0.0460(8) 0.1099(15) 0.0159(9) 0.0319(10) 0.0014(7)
C14 0.0852(18) 0.0948(19) 0.0466(13) 0.0060(13) 0.0185(13) 0.0187(16)
C15 0.098(2) 0.0831(18) 0.0562(14) -0.0184(13) 0.0244(14) 0.0143(16)
C16 0.101(2) 0.0820(18) 0.0752(17) -0.0184(15) 0.0288(16) 0.0378(16)
C17 0.0564(14) 0.096(2) 0.0755(17) 0.0081(15) 0.0221(13) -0.0119(14)
C18 0.0814(19) 0.105(2) 0.0789(18) 0.0121(17) 0.0388(16) -0.0282(17)
C19 0.073(2) 0.0477(13) 0.192(4) 0.0284(17) 0.022(2) -0.0045(13)
C20 0.0776(18) 0.0700(16) 0.111(2) 0.0432(16) 0.0436(17) 0.0206(14)
C21 0.0699(16) 0.0756(16) 0.0760(16) 0.0223(13) 0.0252(14) 0.0220(13)
C22 0.0677(16) 0.0844(18) 0.0665(16) 0.0000(13) 0.0107(13) -0.0102(14)

loop_
_atom_type_symbol
_atom_type_description
_atom_type_scat_dispersion_real
_atom_type_scat_dispersion_imag
_atom_type_scat_source
C C 0.0033 0.0016 'International Tables Vol C Tables 4.2.6.8 and 6.1.1.4'
H H 0.0000 0.0000 'International Tables Vol C Tables 4.2.6.8 and 6.1.1.4'
N N 0.0061 0.0033 'International Tables Vol C Tables 4.2.6.8 and 6.1.1.4'
O O 0.0106 0.0060 'International Tables Vol C Tables 4.2.6.8 and 6.1.1.4'
K K 0.2009 0.2494 'International Tables Vol C Tables 4.2.6.8 and 6.1.1.4'
Fe Fe 0.3463 0.8444 'International Tables Vol C Tables 4.2.6.8 and 6.1.1.4'

loop_
_geom_angle_atom_site_label_1
_geom_angle_atom_site_label_2
_geom_angle_atom_site_label_3
_geom_angle
_geom_angle_site_symmetry_1
_geom_angle_site_symmetry_3
C13 Fe1 C13 180.0 7_565 .
C13 Fe1 N1 88.64(8) 7_565 .
C13 Fe1 N1 91.36(8) . .
C13 Fe1 N1 91.36(8) 7_565 7_565
C13 Fe1 N1 88.64(8) . 7_565
N1 Fe1 N1 180.0 . 7_565
C13 Fe1 N2 86.20(7) 7_565 .
C13 Fe1 N2 93.80(7) . .
N1 Fe1 N2 89.71(6) . .
N1 Fe1 N2 90.29(6) 7_565 .
C13 Fe1 N2 93.79(7) 7_565 7_565
C13 Fe1 N2 86.20(7) . 7_565
N1 Fe1 N2 90.29(6) . 7_565
N1 Fe1 N2 89.71(6) 7_565 7_565
N2 Fe1 N2 180.0 . 7_565
C(A1 N1 C(A2 105.70(13) . .
C(A1 N1 Fe1 126.84(11) . .
C(A2 N1 Fe1 127.34(10) . .
C(A3 N2 C(A4 105.46(13) . .
C(A3 N2 Fe1 127.41(11) . .
C(A4 N2 Fe1 126.87(11) . .
N1 C(A1 C(M2 126.11(14) . 7_565
N1 C(A1 C(B1 109.99(14) . .
C(M2 C(A1 C(B1 123.86(14) 7_565 .
N1 C(A2 C(M1 126.10(15) . .
N1 C(A2 C(B2 109.90(14) . .
C(M1 C(A2 C(B2 123.99(15) . .
N2 C(A3 C(M1 125.90(14) . .
N2 C(A3 C(B3 110.15(14) . .
C(M1 C(A3 C(B3 123.94(15) . .
N2 C(A4 C(M2 125.70(14) . .
N2 C(A4 C(B4 109.95(14) . .
C(M2 C(A4 C(B4 124.31(14) . .
C(B2 C(B1 C(A1 107.17(15) . .
C(B2 C(B1 H(B1 126.4 . .
C(A1 C(B1 H(B1 126.4 . .
C(B1 C(B2 C(A2 107.24(15) . .
C(B1 C(B2 H(B2 126.4 . .
C(A2 C(B2 H(B2 126.4 . .
C(B4 C(B3 C(A3 107.10(16) . .
C(B4 C(B3 H(B3 126.4 . .
C(A3 C(B3 H(B3 126.4 . .
C(B3 C(B4 C(A4 107.30(15) . .
C(B3 C(B4 H(B4 126.4 . .
C(A4 C(B4 H(B4 126.4 . .
C(A2 C(M1 C(A3 123.29(15) . .
C(A2 C(M1 C1 117.83(14) . .
C(A3 C(M1 C1 118.80(14) . .
C(A4 C(M2 C(A1 124.12(14) . 7_565
C(A4 C(M2 C7 118.81(14) . .
C(A1 C(M2 C7 117.04(14) 7_565 .
C6 C1 C2 117.99(18) . .
C6 C1 C(M1 119.84(16) . .
C2 C1 C(M1 122.13(17) . .
C1 C2 C3 120.1(2) . .
C1 C2 H2 119.9 . .
C3 C2 H2 119.9 . .
C4 C3 C2 120.7(2) . .
C4 C3 H3 119.7 . .
C2 C3 H3 119.7 . .
C5 C4 C3 120.1(2) . .
C5 C4 H4 120.0 . .
C3 C4 H4 120.0 . .
C4 C5 C6 119.8(2) . .
C4 C5 H5 120.1 . .
C6 C5 H5 120.1 . .
C1 C6 C5 121.3(2) . .
C1 C6 H6 119.3 . .
C5 C6 H6 119.3 . .
C8 C7 C12 118.07(15) . .
C8 C7 C(M2 121.97(15) . .
C12 C7 C(M2 119.92(15) . .
C7 C8 C9 120.99(18) . .
C7 C8 H8 119.5 . .
C9 C8 H8 119.5 . .
C10 C9 C8 120.02(19) . .
C10 C9 H9 120.0 . .
C8 C9 H9 120.0 . .
C9 C10 C11 120.31(17) . .
C9 C10 H10 119.8 . .
C11 C10 H10 119.8 . .
C10 C11 C12 119.70(19) . .
C10 C11 H11 120.1 . .
C12 C11 H11 120.1 . .
C11 C12 C7 120.91(18) . .
C11 C12 H12 119.5 . .
C7 C12 H12 119.5 . .
N3 C13 Fe1 174.01(19) . .
O1 K1 O1 128.63(8) . 2_755
O1 K1 O3 98.28(6) . .
O1 K1 O3 127.14(6) 2_755 .
O1 K1 O3 127.14(6) . 2_755
O1 K1 O3 98.28(6) 2_755 2_755
O3 K1 O3 60.78(9) . 2_755
O1 K1 O2 94.69(6) . .
O1 K1 O2 59.98(5) 2_755 .
O3 K1 O2 98.23(6) . .
O3 K1 O2 133.60(5) 2_755 .
O1 K1 O2 59.99(5) . 2_755
O1 K1 O2 94.69(6) 2_755 2_755
O3 K1 O2 133.60(5) . 2_755
O3 K1 O2 98.23(6) 2_755 2_755
O2 K1 O2 122.27(9) . 2_755
O1 K1 N4 60.27(6) . .
O1 K1 N4 119.44(6) 2_755 .
O3 K1 N4 59.94(6) . .
O3 K1 N4 120.63(6) 2_755 .
O2 K1 N4 59.57(6) . .
O2 K1 N4 120.11(6) 2_755 .
O1 K1 N4 119.44(6) . 2_755
O1 K1 N4 60.28(6) 2_755 2_755
O3 K1 N4 120.63(6) . 2_755
O3 K1 N4 59.94(6) 2_755 2_755
O2 K1 N4 120.12(6) . 2_755
O2 K1 N4 59.57(6) 2_755 2_755
N4 K1 N4 179.43(7) . 2_755
C14 N4 C21 110.7(2) . .
C14 N4 C22 111.1(2) . .
C21 N4 C22 110.2(2) . .
C14 N4 K1 106.91(15) . .
C21 N4 K1 108.66(15) . .
C22 N4 K1 109.28(14) . .
C16 O1 C15 112.6(2) . .
C16 O1 K1 116.01(15) . .
C15 O1 K1 115.23(15) . .
C17 O2 C18 112.1(2) . .
C17 O2 K1 112.71(14) . .
C18 O2 K1 111.86(15) . .
C19 O3 C20 112.8(2) . .
C19 O3 K1 113.66(15) . .
C20 O3 K1 115.90(15) . .
N4 C14 C15 113.6(2) . .
N4 C14 H14A 108.8 . .
C15 C14 H14A 108.8 . .
N4 C14 H14B 108.8 . .
C15 C14 H14B 108.8 . .
H14A C14 H14B 107.7 . .
O1 C15 C14 108.7(2) . .
O1 C15 H15A 109.9 . .
C14 C15 H15A 109.9 . .
O1 C15 H15B 109.9 . .
C14 C15 H15B 109.9 . .
H15A C15 H15B 108.3 . .
O1 C16 C18 109.3(2) . 2_755
O1 C16 H16A 109.8 . .
C18 C16 H16A 109.8 2_755 .
O1 C16 H16B 109.8 . .
C18 C16 H16B 109.8 2_755 .
H16A C16 H16B 108.3 . .
O2 C17 C22 109.1(2) . .
O2 C17 H17A 109.9 . .
C22 C17 H17A 109.9 . .
O2 C17 H17B 109.9 . .
C22 C17 H17B 109.9 . .
H17A C17 H17B 108.3 . .
O2 C18 C16 109.3(3) . 2_755
O2 C18 H18A 109.8 . .
C16 C18 H18A 109.8 2_755 .
O2 C18 H18B 109.8 . .
C16 C18 H18B 109.8 2_755 .
H18A C18 H18B 108.3 . .
O3 C19 C19 110.3(3) . 2_755
O3 C19 H19A 109.6 . .
C19 C19 H19A 109.6 2_755 .
O3 C19 H19B 109.6 . .
C19 C19 H19B 109.6 2_755 .
H19A C19 H19B 108.1 . .
O3 C20 C21 109.3(2) . .
O3 C20 H20A 109.8 . .
C21 C20 H20A 109.8 . .
O3 C20 H20B 109.8 . .
C21 C20 H20B 109.8 . .
H20A C20 H20B 108.3 . .
N4 C21 C20 113.6(2) . .
N4 C21 H21A 108.8 . .
C20 C21 H21A 108.8 . .
N4 C21 H21B 108.8 . .
C20 C21 H21B 108.8 . .
H21A C21 H21B 107.7 . .
N4 C22 C17 113.1(2) . .
N4 C22 H22A 109.0 . .
C17 C22 H22A 109.0 . .
N4 C22 H22B 109.0 . .
C17 C22 H22B 109.0 . .
H22A C22 H22B 107.8 . .

loop_
_geom_bond_atom_site_label_1
_geom_bond_atom_site_label_2
_geom_bond_distance
_geom_bond_site_symmetry_2
Fe1 C13 1.977(2) 7_565
Fe1 C13 1.977(2) .
Fe1 N1 1.9936(14) .
Fe1 N1 1.9937(14) 7_565
Fe1 N2 2.0016(16) .
Fe1 N2 2.0016(16) 7_565
N1 C(A1 1.3729(19) .
N1 C(A2 1.377(2) .
N2 C(A3 1.373(2) .
N2 C(A4 1.3755(19) .
N3 C13 1.142(3) .
C(A1 C(M2 1.387(2) 7_565
C(A1 C(B1 1.440(2) .
C(A2 C(M1 1.391(2) .
C(A2 C(B2 1.438(2) .
C(A3 C(M1 1.395(2) .
C(A3 C(B3 1.437(2) .
C(A4 C(M2 1.387(2) .
C(A4 C(B4 1.437(2) .
C(B1 C(B2 1.341(2) .
C(B1 H(B1 0.9300 .
C(B2 H(B2 0.9300 .
C(B3 C(B4 1.337(3) .
C(B3 H(B3 0.9300 .
C(B4 H(B4 0.9300 .
C(M1 C1 1.499(2) .
C(M2 C(A1 1.387(2) 7_565
C(M2 C7 1.496(2) .
C1 C6 1.385(3) .
C1 C2 1.387(3) .
C2 C3 1.397(3) .
C2 H2 0.9300 .
C3 C4 1.364(4) .
C3 H3 0.9300 .
C4 C5 1.362(4) .
C4 H4 0.9300 .
C5 C6 1.391(3) .
C5 H5 0.9300 .
C6 H6 0.9300 .
C7 C8 1.379(2) .
C7 C12 1.390(3) .
C8 C9 1.388(3) .
C8 H8 0.9300 .
C9 C10 1.366(3) .
C9 H9 0.9300 .
C10 C11 1.370(3) .
C10 H10 0.9300 .
C11 C12 1.388(3) .
C11 H11 0.9300 .
C12 H12 0.9300 .
K1 O1 2.787(2) .
K1 O1 2.787(2) 2_755
K1 O3 2.790(2) .
K1 O3 2.790(2) 2_755
K1 O2 2.858(2) .
K1 O2 2.858(2) 2_755
K1 N4 3.070(2) .
K1 N4 3.070(2) 2_755
N4 C14 1.465(3) .
N4 C21 1.467(3) .
N4 C22 1.469(3) .
O1 C16 1.412(3) .
O1 C15 1.418(3) .
O2 C17 1.416(3) .
O2 C18 1.424(3) .
O3 C19 1.406(3) .
O3 C20 1.425(4) .
C14 C15 1.487(4) .
C14 H14A 0.9700 .
C14 H14B 0.9700 .
C15 H15A 0.9700 .
C15 H15B 0.9700 .
C16 C18 1.471(4) 2_755
C16 H16A 0.9700 .
C16 H16B 0.9700 .
C17 C22 1.494(4) .
C17 H17A 0.9700 .
C17 H17B 0.9700 .
C18 C16 1.471(4) 2_755
C18 H18A 0.9700 .
C18 H18B 0.9700 .
C19 C19 1.464(8) 2_755
C19 H19A 0.9700 .
C19 H19B 0.9700 .
C20 C21 1.494(4) .
C20 H20A 0.9700 .
C20 H20B 0.9700 .
C21 H21A 0.9700 .
C21 H21B 0.9700 .
C22 H22A 0.9700 .
C22 H22B 0.9700 .
